data_7022775
loop_
_publ_author_name
'Aharen, Tomoko'
'Habib, Fatemah'
'Korobkov, Ilia'
'Burchell, Tara J.'
'Guillet-Nicolas, R\'emy'
'Kleiz, Fredy'
'Murugesu, Muralee'

_publ_section_title
;
 Novel Co-based metal-organic frameworks and their magnetic properties
 using asymmetrically binding 4-(4'-carboxyphenyl)-1,2,4-triazole.
;
_journal_issue 21
_journal_name_full 'Dalton transactions (Cambridge, England : 2003)'
_journal_page_first 7795
_journal_page_last 7802
_journal_paper_doi 10.1039/c3dt33000a
_journal_volume 42
_journal_year 2013
_chemical_formula_sum 'C9 H6 Co N6 O2'
_chemical_formula_weight 289.13
_chemical_name_systematic
;
?
;
_space_group_IT_number 12
_symmetry_cell_setting monoclinic
_symmetry_space_group_name_Hall '-C 2y'
_symmetry_space_group_name_H-M 'C 1 2/m 1'
_atom_sites_solution_hydrogens geom
_atom_sites_solution_primary direct
_atom_sites_solution_secondary difmap
_audit_creation_method SHELXL-97
_cell_angle_alpha 90.00
_cell_angle_beta 116.9390(10)
_cell_angle_gamma 90.00
_cell_formula_units_Z 4
_cell_length_a 14.5002(3)
_cell_length_b 7.1357(2)
_cell_length_c 11.3090(3)
_cell_measurement_reflns_used 9941
_cell_measurement_temperature 200(2)
_cell_measurement_theta_max 28.23
_cell_measurement_theta_min 2.87
_cell_volume 1043.16(5)
_computing_cell_refinement 'APEX II, Bruker (2009)'
_computing_data_collection 'APEX II, Bruker (2009)'
_computing_data_reduction 'XPREP, Bruker (2009)'
_computing_molecular_graphics 'SHELXTL, Bruker (2004)'
_computing_publication_material 'SHELXTL, Bruker (2004)'
_computing_structure_refinement 'SHELXL-97 (Sheldrick, 2008)'
_computing_structure_solution 'SHELXS-97 (Sheldrick, 2008)'
_diffrn_ambient_temperature 200(2)
_diffrn_measured_fraction_theta_full 0.976
_diffrn_measured_fraction_theta_max 0.976
_diffrn_measurement_device_type 'Bruker APEX-II CCD'
_diffrn_measurement_method '\f and \w scans'
_diffrn_radiation_monochromator graphite
_diffrn_radiation_source 'fine-focus sealed tube'
_diffrn_radiation_type MoK\a
_diffrn_radiation_wavelength 0.71073
_diffrn_reflns_av_R_equivalents 0.0172
_diffrn_reflns_av_sigmaI/netI 0.0076
_diffrn_reflns_limit_h_max 19
_diffrn_reflns_limit_h_min -19
_diffrn_reflns_limit_k_max 9
_diffrn_reflns_limit_k_min -9
_diffrn_reflns_limit_l_max 15
_diffrn_reflns_limit_l_min -15
_diffrn_reflns_number 13736
_diffrn_reflns_theta_full 28.28
_diffrn_reflns_theta_max 28.28
_diffrn_reflns_theta_min 3.26
_exptl_absorpt_coefficient_mu 1.649
_exptl_absorpt_correction_T_max 0.8394
_exptl_absorpt_correction_T_min 0.8267
_exptl_absorpt_correction_type multi-scan
_exptl_absorpt_process_details 'SADABS, Bruker (2003)'
_exptl_crystal_colour purple
_exptl_crystal_density_diffrn 1.841
_exptl_crystal_density_method 'not measured'
_exptl_crystal_description block
_exptl_crystal_F_000 580
_exptl_crystal_size_max 0.12
_exptl_crystal_size_mid 0.12
_exptl_crystal_size_min 0.11
_refine_diff_density_max 0.398
_refine_diff_density_min -0.184
_refine_diff_density_rms 0.048
_refine_ls_extinction_method none
_refine_ls_goodness_of_fit_ref 1.041
_refine_ls_hydrogen_treatment constr
_refine_ls_matrix_type full
_refine_ls_number_parameters 94
_refine_ls_number_reflns 1369
_refine_ls_number_restraints 0
_refine_ls_restrained_S_all 1.041
_refine_ls_R_factor_all 0.0174
_refine_ls_R_factor_gt 0.0168
_refine_ls_shift/su_max 0.001
_refine_ls_shift/su_mean 0.000
_refine_ls_structure_factor_coef Fsqd
_refine_ls_weighting_details 'calc w=1/[\s^2^(Fo^2^)+(0.0391P)^2^+0.4138P] where P=(Fo^2^+2Fc^2^)/3'
_refine_ls_weighting_scheme calc
_refine_ls_wR_factor_gt 0.0525
_refine_ls_wR_factor_ref 0.0532
_reflns_number_gt 1322
_reflns_number_total 1369
_reflns_threshold_expression >2sigma(I)
_cod_data_source_file c3dt33000a.txt
_cod_data_source_block mm072
_cod_depositor_comments
;
The following automatic conversions were performed:

'_symmetry_cell_setting' value 'Monoclinic' changed to 'monoclinic'
according to /home/saulius/struct/CIF-dictionaries/cif_core.dic
dictionary named 'cif_core.dic' version 2.4.2 from 2011-04-26.

Automatic conversion script
Id: cif_fix_values 1891 2012-01-12 08:04:46Z andrius 
;
_cod_original_sg_symbol_H-M C2/m
_cod_database_code 7022775

loop_
_symmetry_equiv_pos_as_xyz
'x, y, z'
'-x, y, -z'
'x+1/2, y+1/2, z'
'-x+1/2, y+1/2, -z'
'-x, -y, -z'
'x, -y, z'
'-x+1/2, -y+1/2, -z'
'x+1/2, -y+1/2, z'

loop_
_atom_site_label
_atom_site_type_symbol
_atom_site_fract_x
_atom_site_fract_y
_atom_site_fract_z
_atom_site_U_iso_or_equiv
_atom_site_adp_type
_atom_site_occupancy
_atom_site_symmetry_multiplicity
_atom_site_calc_flag
_atom_site_refinement_flags
Co1 Co 0.2500 0.2500 0.5000 0.01339(8) Uani 1 2 d S
N1 N 0.33369(7) 0.09670(12) 0.41552(8) 0.01900(17) Uani 1 1 d .
N2 N 0.37042(9) 0.0000 0.25750(11) 0.0171(2) Uani 1 2 d S
N3 N 0.15996(9) 0.0000 0.47067(11) 0.0175(2) Uani 1 2 d S
N4 N 0.07055(9) 0.0000 0.39054(12) 0.0202(2) Uani 1 2 d S
N5 N -0.01528(11) 0.0000 0.31376(17) 0.0350(3) Uani 1 2 d S
O1 O 0.34550(6) 0.15771(10) -0.31083(6) 0.02098(16) Uani 1 1 d .
C1 C 0.35568(8) 0.15101(14) 0.32098(10) 0.0214(2) Uani 1 1 d .
H1A H 0.3607 0.2780 0.2994 0.026 Uiso 1 1 calc R
C2 C 0.37785(10) 0.0000 0.13488(12) 0.0162(2) Uani 1 2 d S
C3 C 0.37814(8) 0.16934(14) 0.07449(9) 0.0225(2) Uani 1 1 d .
H3A H 0.3815 0.2845 0.1184 0.027 Uiso 1 1 calc R
C4 C 0.37339(8) 0.16789(14) -0.05124(9) 0.0209(2) Uani 1 1 d .
H4A H 0.3734 0.2831 -0.0933 0.025 Uiso 1 1 calc R
C5 C 0.36858(10) 0.0000 -0.11597(12) 0.0158(2) Uani 1 2 d S
C6 C 0.35281(10) 0.0000 -0.25783(12) 0.0161(2) Uani 1 2 d S

loop_
_atom_site_aniso_label
_atom_site_aniso_U_11
_atom_site_aniso_U_22
_atom_site_aniso_U_33
_atom_site_aniso_U_23
_atom_site_aniso_U_13
_atom_site_aniso_U_12
Co1 0.02065(12) 0.01070(12) 0.01080(11) -0.00048(5) 0.00885(8) -0.00081(5)
N1 0.0300(4) 0.0140(4) 0.0188(4) -0.0012(3) 0.0162(3) -0.0026(3)
N2 0.0242(5) 0.0166(5) 0.0148(5) 0.000 0.0126(4) 0.000
N3 0.0208(5) 0.0124(5) 0.0190(5) 0.000 0.0087(4) 0.000
N4 0.0248(6) 0.0121(5) 0.0261(6) 0.000 0.0135(5) 0.000
N5 0.0234(6) 0.0240(7) 0.0472(8) 0.000 0.0071(6) 0.000
O1 0.0306(3) 0.0183(4) 0.0127(3) 0.0011(2) 0.0086(3) -0.0022(3)
C1 0.0347(5) 0.0158(5) 0.0216(4) -0.0027(3) 0.0196(4) -0.0037(4)
C2 0.0197(6) 0.0191(6) 0.0129(5) 0.000 0.0100(5) 0.000
C3 0.0368(5) 0.0172(5) 0.0181(4) -0.0029(3) 0.0164(4) -0.0030(4)
C4 0.0325(5) 0.0170(5) 0.0164(4) 0.0007(3) 0.0138(4) -0.0021(4)
C5 0.0177(5) 0.0190(6) 0.0114(5) 0.000 0.0073(4) 0.000
C6 0.0186(6) 0.0191(6) 0.0111(5) 0.000 0.0071(4) 0.000

loop_
_atom_type_symbol
_atom_type_description
_atom_type_scat_dispersion_real
_atom_type_scat_dispersion_imag
_atom_type_scat_source
C C 0.0033 0.0016 'International Tables Vol C Tables 4.2.6.8 and 6.1.1.4'
H H 0.0000 0.0000 'International Tables Vol C Tables 4.2.6.8 and 6.1.1.4'
N N 0.0061 0.0033 'International Tables Vol C Tables 4.2.6.8 and 6.1.1.4'
O O 0.0106 0.0060 'International Tables Vol C Tables 4.2.6.8 and 6.1.1.4'
Co Co 0.3494 0.9721 'International Tables Vol C Tables 4.2.6.8 and 6.1.1.4'

loop_
_geom_angle_atom_site_label_1
_geom_angle_atom_site_label_2
_geom_angle_atom_site_label_3
_geom_angle
_geom_angle_site_symmetry_1
_geom_angle_site_symmetry_3
O1 Co1 O1 180.0 7 1_556
O1 Co1 N3 91.70(4) 7 .
O1 Co1 N3 88.30(4) 1_556 .
O1 Co1 N3 88.30(4) 7 7_556
O1 Co1 N3 91.70(4) 1_556 7_556
N3 Co1 N3 180.0 . 7_556
O1 Co1 N1 92.84(3) 7 7_556
O1 Co1 N1 87.16(3) 1_556 7_556
N3 Co1 N1 93.74(4) . 7_556
N3 Co1 N1 86.26(4) 7_556 7_556
O1 Co1 N1 87.16(3) 7 .
O1 Co1 N1 92.84(3) 1_556 .
N3 Co1 N1 86.26(4) . .
N3 Co1 N1 93.74(4) 7_556 .
N1 Co1 N1 180.0 7_556 .
C1 N1 N1 107.27(6) . 6
C1 N1 Co1 127.50(7) . .
N1 N1 Co1 120.55(2) 6 .
C1 N2 C1 104.34(11) 6 .
C1 N2 C2 127.24(6) 6 .
C1 N2 C2 127.24(6) . .
N4 N3 Co1 119.39(4) . .
N4 N3 Co1 119.39(4) . 4_546
Co1 N3 Co1 112.48(5) . 4_546
N5 N4 N3 179.93(16) . .
C6 O1 Co1 130.80(7) . 1_554
N1 C1 N2 110.56(9) . .
C3 C2 C3 120.91(12) . 6
C3 C2 N2 119.48(6) . .
C3 C2 N2 119.48(6) 6 .
C2 C3 C4 119.08(9) . .
C5 C4 C3 120.80(9) . .
C4 C5 C4 119.18(11) 6 .
C4 C5 C6 120.38(6) 6 .
C4 C5 C6 120.38(6) . .
O1 C6 O1 127.13(11) 6 .
O1 C6 C5 116.42(6) 6 .
O1 C6 C5 116.42(6) . .

loop_
_geom_bond_atom_site_label_1
_geom_bond_atom_site_label_2
_geom_bond_distance
_geom_bond_site_symmetry_2
Co1 O1 2.0601(7) 7
Co1 O1 2.0601(7) 1_556
Co1 N3 2.1458(6) .
Co1 N3 2.1458(6) 7_556
Co1 N1 2.1523(8) 7_556
Co1 N1 2.1523(8) .
N1 C1 1.3053(12) .
N1 N1 1.3801(17) 6
N2 C1 1.3642(12) 6
N2 C1 1.3642(12) .
N2 C2 1.4388(16) .
N3 N4 1.1990(17) .
N3 Co1 2.1458(6) 4_546
N4 N5 1.1505(19) .
O1 C6 1.2567(9) .
O1 Co1 2.0600(7) 1_554
C2 C3 1.3889(11) .
C2 C3 1.3890(11) 6
C3 C4 1.3921(12) .
C4 C5 1.3892(11) .
C5 C4 1.3892(11) 6
C5 C6 1.5144(17) .
C6 O1 1.2567(9) 6

loop_
_geom_torsion_atom_site_label_1
_geom_torsion_atom_site_label_2
_geom_torsion_atom_site_label_3
_geom_torsion_atom_site_label_4
_geom_torsion
_geom_torsion_site_symmetry_1
_geom_torsion_site_symmetry_4
O1 Co1 N1 C1 38.90(9) 7 .
O1 Co1 N1 C1 -141.10(9) 1_556 .
N3 Co1 N1 C1 130.79(9) . .
N3 Co1 N1 C1 -49.21(9) 7_556 .
N1 Co1 N1 C1 -91(20) 7_556 .
O1 Co1 N1 N1 -113.64(2) 7 6
O1 Co1 N1 N1 66.36(2) 1_556 6
N3 Co1 N1 N1 -21.75(3) . 6
N3 Co1 N1 N1 158.25(3) 7_556 6
N1 Co1 N1 N1 116(20) 7_556 6
O1 Co1 N3 N4 -25.31(10) 7 .
O1 Co1 N3 N4 154.69(10) 1_556 .
N3 Co1 N3 N4 161(9) 7_556 .
N1 Co1 N3 N4 67.65(10) 7_556 .
N1 Co1 N3 N4 -112.35(10) . .
O1 Co1 N3 Co1 122.09(5) 7 4_546
O1 Co1 N3 Co1 -57.91(5) 1_556 4_546
N3 Co1 N3 Co1 -52(9) 7_556 4_546
N1 Co1 N3 Co1 -144.95(5) 7_556 4_546
N1 Co1 N3 Co1 35.05(5) . 4_546
Co1 N3 N4 N5 -107(100) . .
Co1 N3 N4 N5 107(100) 4_546 .
N1 N1 C1 N2 0.01(10) 6 .
Co1 N1 C1 N2 -155.41(8) . .
C1 N2 C1 N1 -0.02(15) 6 .
C2 N2 C1 N1 168.23(11) . .
C1 N2 C2 C3 170.83(11) 6 .
C1 N2 C2 C3 5.18(19) . .
C1 N2 C2 C3 -5.18(19) 6 6
C1 N2 C2 C3 -170.84(11) . 6
C3 C2 C3 C4 3.3(2) 6 .
N2 C2 C3 C4 -172.71(11) . .
C2 C3 C4 C5 -0.10(17) . .
C3 C4 C5 C4 -3.0(2) . 6
C3 C4 C5 C6 173.95(11) . .
Co1 O1 C6 O1 38.0(2) 1_554 6
Co1 O1 C6 C5 -139.73(9) 1_554 .
C4 C5 C6 O1 -0.57(18) 6 6
C4 C5 C6 O1 -177.45(11) . 6
C4 C5 C6 O1 177.45(11) 6 .
C4 C5 C6 O1 0.57(18) . .
